data_7019918
loop_
_publ_author_name
'Shan, Guo-Gang'
'Li, Hai-Bin'
'Qin, Jun-Sheng'
'Zhu, Dong-Xia'
'Liao, Yi'
'Su, Zhong-Min'

_publ_section_title
;
 Piezochromic luminescent (PCL) behavior and aggregation-induced emission
 (AIE) property of a new cationic iridium(iii) complex.
;
_journal_issue 32
_journal_name_full 'Dalton transactions (Cambridge, England : 2003)'
_journal_page_first 9590
_journal_page_last 9593
_journal_paper_doi 10.1039/c2dt31013a
_journal_volume 41
_journal_year 2012
_chemical_formula_moiety 'C73 H47 Cl0 F10 Ir N11 O4 P'
_chemical_formula_sum 'C73 H47 Cl0 F10 Ir N11 O4 P'
_chemical_formula_weight 1555.39
_chemical_name_systematic
;
?
;
_space_group_IT_number 2
_symmetry_cell_setting triclinic
_symmetry_space_group_name_Hall '-P 1'
_symmetry_space_group_name_H-M 'P -1'
_atom_sites_solution_hydrogens geom
_atom_sites_solution_primary direct
_atom_sites_solution_secondary difmap
_audit_creation_method SHELXL-97
_cell_angle_alpha 77.078(5)
_cell_angle_beta 80.701(5)
_cell_angle_gamma 61.405(5)
_cell_formula_units_Z 2
_cell_length_a 13.080(5)
_cell_length_b 13.594(5)
_cell_length_c 23.084(5)
_cell_measurement_reflns_used 21487
_cell_measurement_temperature 293(2)
_cell_measurement_theta_max 28.56
_cell_measurement_theta_min 1.73
_cell_volume 3505(2)
_computing_cell_refinement 'Bruker SMART'
_computing_data_collection 'Bruker SMART'
_computing_data_reduction 'Bruker SMART'
_computing_molecular_graphics 'Bruker SHELXTL'
_computing_publication_material 'Bruker SHELXTL'
_computing_structure_refinement 'SHELXL-97 (Sheldrick, 1997)'
_computing_structure_solution 'SHELXS-97 (Sheldrick, 1990)'
_diffrn_ambient_temperature 293(2)
_diffrn_measured_fraction_theta_full 0.986
_diffrn_measured_fraction_theta_max 0.874
_diffrn_measurement_device_type 'Bruker SMART APEX II CCD area-detector'
_diffrn_measurement_method '\f and \w scans'
_diffrn_radiation_monochromator graphite
_diffrn_radiation_source 'fine-focus sealed tube'
_diffrn_radiation_type MoK\a
_diffrn_radiation_wavelength 0.71069
_diffrn_reflns_av_R_equivalents 0.0282
_diffrn_reflns_av_sigmaI/netI 0.0789
_diffrn_reflns_limit_h_max 17
_diffrn_reflns_limit_h_min -15
_diffrn_reflns_limit_k_max 18
_diffrn_reflns_limit_k_min -17
_diffrn_reflns_limit_l_max 28
_diffrn_reflns_limit_l_min -30
_diffrn_reflns_number 21487
_diffrn_reflns_theta_full 25.00
_diffrn_reflns_theta_max 28.56
_diffrn_reflns_theta_min 1.73
_diffrn_standards_interval_time 0
_diffrn_standards_number 0
_exptl_absorpt_coefficient_mu 2.011
_exptl_absorpt_correction_T_max 0.699
_exptl_absorpt_correction_T_min 0.627
_exptl_absorpt_correction_type multi-scan
_exptl_absorpt_process_details 'SADABS (Sheldrick, 1996)'
_exptl_crystal_colour yellow
_exptl_crystal_density_diffrn 1.474
_exptl_crystal_density_method 'not measured'
_exptl_crystal_description block
_exptl_crystal_F_000 1552
_exptl_crystal_size_max 0.24
_exptl_crystal_size_mid 0.20
_exptl_crystal_size_min 0.18
_refine_diff_density_max 1.771
_refine_diff_density_min -0.630
_refine_diff_density_rms 0.166
_refine_ls_extinction_coef 0.0003(2)
_refine_ls_extinction_expression Fc^*^=kFc[1+0.001xFc^2^\l^3^/sin(2\q)]^-1/4^
_refine_ls_extinction_method SHELXL
_refine_ls_goodness_of_fit_ref 1.064
_refine_ls_hydrogen_treatment constr
_refine_ls_matrix_type full
_refine_ls_number_parameters 902
_refine_ls_number_reflns 15645
_refine_ls_number_restraints 0
_refine_ls_restrained_S_all 1.064
_refine_ls_R_factor_all 0.0927
_refine_ls_R_factor_gt 0.0596
_refine_ls_shift/su_max 0.038
_refine_ls_shift/su_mean 0.003
_refine_ls_structure_factor_coef Fsqd
_refine_ls_weighting_details 'calc w=1/[\s^2^(Fo^2^)+(0.1072P)^2^+0.0000P] where P=(Fo^2^+2Fc^2^)/3'
_refine_ls_weighting_scheme calc
_refine_ls_wR_factor_gt 0.1657
_refine_ls_wR_factor_ref 0.1841
_reflns_number_gt 11204
_reflns_number_total 15645
_reflns_threshold_expression >2sigma(I)
_cod_data_source_file c2dt31013a.txt
_cod_data_source_block 11
_cod_original_sg_symbol_H-M 'P-1 '
_cod_database_code 7019918

loop_
_symmetry_equiv_pos_as_xyz
'x, y, z'
'-x, -y, -z'

loop_
_atom_site_label
_atom_site_type_symbol
_atom_site_fract_x
_atom_site_fract_y
_atom_site_fract_z
_atom_site_U_iso_or_equiv
_atom_site_adp_type
_atom_site_occupancy
_atom_site_symmetry_multiplicity
_atom_site_calc_flag
_atom_site_refinement_flags
C1 C 0.7637(6) 0.3714(6) 0.0608(3) 0.0448(16) Uani 1 1 d .
C2 C 0.6866(7) 0.4580(8) 0.0232(4) 0.061(2) Uani 1 1 d .
H2 H 0.6364 0.5268 0.0359 0.073 Uiso 1 1 calc R
C3 C 0.6823(9) 0.4445(10) -0.0340(4) 0.076(3) Uani 1 1 d .
C4 C 0.7546(11) 0.3432(12) -0.0549(5) 0.094(4) Uani 1 1 d .
H4 H 0.7508 0.3349 -0.0933 0.113 Uiso 1 1 calc R
C5 C 0.8323(10) 0.2551(9) -0.0163(5) 0.078(3) Uani 1 1 d .
C6 C 0.8359(7) 0.2692(7) 0.0394(3) 0.0534(19) Uani 1 1 d .
C7 C 0.9986(10) 0.0694(9) 0.0825(6) 0.092(4) Uani 1 1 d .
H7 H 1.0288 0.0324 0.0497 0.110 Uiso 1 1 calc R
C8 C 1.0339(9) 0.0253(8) 0.1386(6) 0.085(3) Uani 1 1 d .
H8 H 1.0924 -0.0471 0.1517 0.103 Uiso 1 1 calc R
C9 C 0.9668(8) 0.1080(7) 0.1721(4) 0.068(2) Uani 1 1 d .
H9 H 0.9709 0.0990 0.2129 0.082 Uiso 1 1 calc R
C10 C 0.9090(6) 0.4160(6) 0.1111(3) 0.0444(16) Uani 1 1 d .
C11 C 1.0223(7) 0.3496(8) 0.0890(4) 0.057(2) Uani 1 1 d .
H11 H 1.0499 0.2725 0.0893 0.069 Uiso 1 1 calc R
C13 C 1.0940(8) 0.4034(12) 0.0660(5) 0.086(3) Uani 1 1 d .
C14 C 0.9468(10) 0.5789(9) 0.0828(5) 0.077(3) Uani 1 1 d .
C15 C 0.8741(7) 0.5303(7) 0.1060(4) 0.0552(19) Uani 1 1 d .
C16 C 0.6890(9) 0.7007(8) 0.1381(5) 0.082(3) Uani 1 1 d .
H16 H 0.7122 0.7574 0.1310 0.099 Uiso 1 1 calc R
C17 C 0.5829(10) 0.7096(9) 0.1612(5) 0.091(4) Uani 1 1 d .
H17 H 0.5185 0.7741 0.1721 0.109 Uiso 1 1 calc R
C18 C 0.5898(7) 0.6074(7) 0.1650(4) 0.062(2) Uani 1 1 d .
H18 H 0.5292 0.5896 0.1803 0.074 Uiso 1 1 calc R
C19 C 0.5856(7) 0.3034(7) 0.1531(4) 0.057(2) Uani 1 1 d .
H19 H 0.6016 0.3063 0.1122 0.068 Uiso 1 1 calc R
C20 C 0.4983(8) 0.2770(8) 0.1801(5) 0.069(3) Uani 1 1 d .
H20 H 0.4558 0.2625 0.1575 0.083 Uiso 1 1 calc R
C21 C 0.4740(8) 0.2721(8) 0.2397(4) 0.069(2) Uani 1 1 d .
H21 H 0.4150 0.2541 0.2583 0.082 Uiso 1 1 calc R
C22 C 0.5365(7) 0.2936(7) 0.2719(4) 0.0556(19) Uani 1 1 d .
H22 H 0.5211 0.2909 0.3128 0.067 Uiso 1 1 calc R
C23 C 0.6242(6) 0.3198(6) 0.2426(3) 0.0452(16) Uani 1 1 d .
C24 C 0.7002(6) 0.3441(6) 0.2710(3) 0.0446(16) Uani 1 1 d .
C25 C 0.8386(6) 0.3812(7) 0.2804(3) 0.0477(17) Uani 1 1 d .
C26 C 0.9378(7) 0.4059(7) 0.2686(3) 0.0520(18) Uani 1 1 d .
C27 C 0.9362(9) 0.4887(9) 0.2955(5) 0.080(3) Uani 1 1 d .
H27 H 0.8719 0.5274 0.3202 0.096 Uiso 1 1 calc R
C28 C 1.0262(11) 0.5139(11) 0.2864(6) 0.099(4) Uani 1 1 d .
H28 H 1.0241 0.5698 0.3043 0.119 Uiso 1 1 calc R
C30 C 1.1289(8) 0.3720(10) 0.2233(5) 0.078(3) Uani 1 1 d .
H30 H 1.1930 0.3336 0.1984 0.093 Uiso 1 1 calc R
C31 C 1.0361(8) 0.3457(8) 0.2347(4) 0.062(2) Uani 1 1 d .
H31 H 1.0408 0.2861 0.2191 0.075 Uiso 1 1 calc R
C32 C 0.6038(7) 0.3732(7) 0.3736(3) 0.0524(19) Uani 1 1 d .
C33 C 0.4941(7) 0.4622(7) 0.3665(3) 0.057(2) Uani 1 1 d .
H33 H 0.4779 0.5146 0.3313 0.068 Uiso 1 1 calc R
C34 C 0.4082(7) 0.4741(7) 0.4109(3) 0.057(2) Uani 1 1 d .
H34 H 0.3347 0.5362 0.4064 0.068 Uiso 1 1 calc R
C35 C 0.4302(6) 0.3937(6) 0.4632(3) 0.0460(16) Uani 1 1 d .
C36 C 0.5434(7) 0.3050(7) 0.4696(3) 0.055(2) Uani 1 1 d .
H36 H 0.5607 0.2532 0.5050 0.067 Uiso 1 1 calc R
C37 C 0.6290(7) 0.2925(7) 0.4254(3) 0.0550(19) Uani 1 1 d .
H37 H 0.7031 0.2311 0.4297 0.066 Uiso 1 1 calc R
C38 C 0.2266(7) 0.4968(7) 0.5004(3) 0.0497(18) Uani 1 1 d .
C39 C 0.1563(8) 0.5044(8) 0.4589(4) 0.058(2) Uani 1 1 d .
H39 H 0.1822 0.4482 0.4356 0.070 Uiso 1 1 calc R
C40 C 0.0467(7) 0.5975(7) 0.4528(4) 0.056(2) Uani 1 1 d .
H40 H -0.0015 0.6032 0.4253 0.067 Uiso 1 1 calc R
C41 C 0.0083(7) 0.6815(7) 0.4869(4) 0.0520(18) Uani 1 1 d .
C42 C 0.0794(8) 0.6705(8) 0.5296(4) 0.067(2) Uani 1 1 d .
H42 H 0.0532 0.7254 0.5537 0.080 Uiso 1 1 calc R
C43 C 0.1881(7) 0.5782(7) 0.5359(4) 0.062(2) Uani 1 1 d .
H43 H 0.2355 0.5710 0.5641 0.074 Uiso 1 1 calc R
C44 C 0.3632(6) 0.3350(6) 0.5656(3) 0.0483(18) Uani 1 1 d .
C45 C 0.3095(7) 0.2674(7) 0.5840(3) 0.0536(19) Uani 1 1 d .
H45 H 0.2617 0.2661 0.5587 0.064 Uiso 1 1 calc R
C46 C 0.3259(7) 0.2003(8) 0.6404(4) 0.059(2) Uani 1 1 d .
H46 H 0.2887 0.1549 0.6531 0.071 Uiso 1 1 calc R
C47 C 0.3984(7) 0.2024(7) 0.6771(3) 0.0526(19) Uani 1 1 d .
C48 C 0.4518(7) 0.2719(7) 0.6587(4) 0.057(2) Uani 1 1 d .
H48 H 0.4996 0.2734 0.6840 0.069 Uiso 1 1 calc R
C49 C 0.4345(7) 0.3396(8) 0.6025(4) 0.059(2) Uani 1 1 d .
H49 H 0.4696 0.3869 0.5900 0.071 Uiso 1 1 calc R
C50 C 0.5238(7) 0.0573(7) 0.7577(3) 0.0530(19) Uani 1 1 d .
C51 C 0.6342(8) 0.0381(9) 0.7341(4) 0.073(3) Uani 1 1 d .
H51 H 0.6459 0.0755 0.6966 0.088 Uiso 1 1 calc R
C52 C 0.7256(9) -0.0376(10) 0.7677(6) 0.094(4) Uani 1 1 d .
H52 H 0.8008 -0.0510 0.7529 0.112 Uiso 1 1 calc R
C53 C 0.7105(10) -0.0949(9) 0.8229(5) 0.088(3) Uani 1 1 d .
H53 H 0.7751 -0.1469 0.8442 0.106 Uiso 1 1 calc R
C54 C 0.6025(10) -0.0763(8) 0.8463(4) 0.075(3) Uani 1 1 d .
H54 H 0.5923 -0.1130 0.8843 0.090 Uiso 1 1 calc R
C55 C 0.5058(8) -0.0007(7) 0.8125(4) 0.060(2) Uani 1 1 d .
C56 C 0.3828(9) 0.0371(8) 0.8235(4) 0.064(2) Uani 1 1 d .
C57 C 0.3128(11) 0.0123(9) 0.8700(4) 0.081(3) Uani 1 1 d .
H57 H 0.3466 -0.0417 0.9031 0.097 Uiso 1 1 calc R
C58 C 0.1960(11) 0.0662(12) 0.8674(5) 0.096(4) Uani 1 1 d .
H58 H 0.1499 0.0469 0.8982 0.115 Uiso 1 1 calc R
C59 C 0.1440(10) 0.1487(12) 0.8203(5) 0.101(4) Uani 1 1 d .
H59 H 0.0631 0.1870 0.8198 0.121 Uiso 1 1 calc R
C60 C 0.2111(9) 0.1751(10) 0.7736(4) 0.084(3) Uani 1 1 d .
H60 H 0.1760 0.2306 0.7412 0.100 Uiso 1 1 calc R
C61 C 0.3300(8) 0.1193(7) 0.7749(4) 0.059(2) Uani 1 1 d .
C62 C -0.1891(8) 0.8247(8) 0.5223(5) 0.068(2) Uani 1 1 d .
C63 C -0.1968(9) 0.7825(9) 0.5805(5) 0.078(3) Uani 1 1 d .
H63 H -0.1384 0.7138 0.5978 0.094 Uiso 1 1 calc R
C64 C -0.2952(11) 0.8462(12) 0.6129(6) 0.105(4) Uani 1 1 d .
H64 H -0.3004 0.8198 0.6535 0.126 Uiso 1 1 calc R
C65 C -0.3865(10) 0.9458(12) 0.5898(7) 0.105(4) Uani 1 1 d .
H65 H -0.4518 0.9849 0.6139 0.126 Uiso 1 1 calc R
C66 C -0.3783(9) 0.9860(10) 0.5302(7) 0.092(4) Uani 1 1 d .
H66 H -0.4392 1.0531 0.5133 0.110 Uiso 1 1 calc R
C67 C -0.2794(8) 0.9270(8) 0.4946(5) 0.075(3) Uani 1 1 d .
C68 C -0.2434(8) 0.9457(7) 0.4331(5) 0.066(2) Uani 1 1 d .
C69 C -0.2936(11) 1.0296(8) 0.3857(7) 0.091(4) Uani 1 1 d .
H69 H -0.3669 1.0904 0.3909 0.109 Uiso 1 1 calc R
C70 C -0.2354(12) 1.0230(9) 0.3314(7) 0.105(4) Uani 1 1 d .
H70 H -0.2707 1.0792 0.2993 0.126 Uiso 1 1 calc R
C71 C -0.1233(11) 0.9341(10) 0.3220(5) 0.090(3) Uani 1 1 d .
H71 H -0.0837 0.9335 0.2847 0.108 Uiso 1 1 calc R
C72 C -0.0723(9) 0.8468(8) 0.3694(4) 0.072(3) Uani 1 1 d .
H72 H 0.0007 0.7857 0.3640 0.086 Uiso 1 1 calc R
C73 C -0.1315(8) 0.8531(7) 0.4230(5) 0.065(2) Uani 1 1 d .
N1 N 0.8957(5) 0.2019(5) 0.1395(3) 0.0495(15) Uani 1 1 d .
N2 N 0.9109(6) 0.1778(6) 0.0824(3) 0.0607(18) Uani 1 1 d .
N3 N 0.6912(6) 0.5351(6) 0.1447(3) 0.0553(16) Uani 1 1 d .
N4 N 0.7529(7) 0.5946(6) 0.1279(3) 0.0631(18) Uani 1 1 d .
N5 N 0.6482(5) 0.3249(5) 0.1842(3) 0.0426(13) Uani 1 1 d .
N6 N 0.7912(5) 0.3553(5) 0.2403(2) 0.0444(14) Uani 1 1 d .
N7 N 0.6946(6) 0.3618(6) 0.3258(3) 0.0516(15) Uani 1 1 d .
N8 N 0.7816(6) 0.3855(6) 0.3328(3) 0.0547(16) Uani 1 1 d .
N9 N 0.3417(5) 0.4038(6) 0.5070(3) 0.0545(17) Uani 1 1 d .
N10 N -0.1007(6) 0.7804(6) 0.4776(3) 0.0635(19) Uani 1 1 d .
N11 N 0.4176(6) 0.1305(6) 0.7348(3) 0.0583(17) Uani 1 1 d .
F1 F 0.6090(7) 0.5271(7) -0.0713(3) 0.125(3) Uani 1 1 d .
F2 F 0.9053(8) 0.1547(6) -0.0353(3) 0.129(3) Uani 1 1 d .
F3 F 1.2057(5) 0.3351(7) 0.0469(3) 0.120(3) Uani 1 1 d .
F4 F 0.9062(8) 0.6924(6) 0.0763(4) 0.126(3) Uani 1 1 d .
F5 F 0.3355(8) 0.5882(7) 0.2283(5) 0.148(3) Uani 1 1 d .
F6 F 0.1648(8) 0.8286(7) 0.2594(4) 0.138(3) Uani 1 1 d .
F7 F 0.1505(8) 0.7129(9) 0.2127(5) 0.171(4) Uani 1 1 d .
F8 F 0.3509(9) 0.7011(8) 0.2711(5) 0.168(4) Uani 1 1 d .
F9 F 0.2862(8) 0.7616(8) 0.1836(4) 0.147(3) Uani 1 1 d .
F10 F 0.2122(8) 0.6456(8) 0.3027(4) 0.162(4) Uani 1 1 d .
P1 P 0.2495(2) 0.7069(2) 0.24410(13) 0.0733(7) Uani 1 1 d .
Ir1 Ir 0.78610(2) 0.36691(2) 0.145160(12) 0.03902(11) Uani 1 1 d .
C12 C 1.0557(11) 0.5180(11) 0.0628(5) 0.087(3) Uani 1 1 d .
H12 H 1.1042 0.5512 0.0473 0.105 Uiso 1 1 calc R
C29 C 1.1241(9) 0.4537(11) 0.2488(6) 0.097(4) Uani 1 1 d .
H29 H 1.1861 0.4712 0.2418 0.117 Uiso 1 1 calc R
O1W O 1.0068(6) 0.0969(6) 0.3674(4) 0.087(2) Uani 1 1 d .
O2W O 0.5505(13) 0.2075(9) -0.0104(5) 0.172(5) Uani 1 1 d .
O3W O 0.2916(10) 0.0229(12) 1.0238(4) 0.174(6) Uani 1 1 d .
O4W O -0.1740(17) 1.1010(16) 0.5644(7) 0.263(10) Uani 1 1 d .

loop_
_atom_site_aniso_label
_atom_site_aniso_U_11
_atom_site_aniso_U_22
_atom_site_aniso_U_33
_atom_site_aniso_U_23
_atom_site_aniso_U_13
_atom_site_aniso_U_12
C1 0.041(4) 0.055(4) 0.036(4) -0.006(3) -0.006(3) -0.019(3)
C2 0.050(5) 0.077(6) 0.045(4) -0.003(4) -0.005(4) -0.023(4)
C3 0.065(6) 0.097(7) 0.056(6) -0.002(5) -0.017(5) -0.030(6)
C4 0.106(9) 0.142(11) 0.050(6) -0.005(7) -0.016(6) -0.071(9)
C5 0.087(7) 0.085(7) 0.069(6) -0.033(6) -0.001(5) -0.039(6)
C6 0.053(4) 0.065(5) 0.043(4) -0.015(4) -0.002(3) -0.025(4)
C7 0.074(7) 0.060(6) 0.122(10) -0.043(6) -0.005(7) -0.004(5)
C8 0.070(6) 0.046(5) 0.109(9) -0.006(5) -0.021(6) -0.001(5)
C9 0.066(6) 0.059(5) 0.069(6) 0.002(4) -0.009(5) -0.024(5)
C10 0.041(4) 0.059(4) 0.036(4) -0.003(3) 0.000(3) -0.028(3)
C11 0.040(4) 0.067(5) 0.054(5) -0.003(4) 0.001(3) -0.020(4)
C13 0.046(5) 0.132(10) 0.064(6) -0.006(6) 0.008(4) -0.036(6)
C14 0.086(7) 0.072(6) 0.081(7) -0.008(5) 0.003(6) -0.046(6)
C15 0.062(5) 0.056(5) 0.051(5) -0.012(4) 0.001(4) -0.030(4)
C16 0.077(7) 0.062(6) 0.107(9) -0.028(6) 0.006(6) -0.028(5)
C17 0.079(7) 0.064(6) 0.103(9) -0.031(6) 0.017(6) -0.011(5)
C18 0.047(5) 0.053(5) 0.066(6) -0.020(4) 0.009(4) -0.006(4)
C19 0.054(5) 0.070(5) 0.053(5) -0.011(4) 0.001(4) -0.035(4)
C20 0.059(5) 0.085(6) 0.080(7) -0.004(5) -0.018(5) -0.046(5)
C21 0.052(5) 0.092(7) 0.069(6) 0.003(5) 0.001(4) -0.047(5)
C22 0.044(4) 0.070(5) 0.055(5) -0.005(4) 0.002(4) -0.031(4)
C23 0.037(4) 0.050(4) 0.046(4) -0.003(3) -0.004(3) -0.020(3)
C24 0.046(4) 0.054(4) 0.034(4) -0.004(3) 0.001(3) -0.025(3)
C25 0.043(4) 0.055(4) 0.040(4) -0.008(3) 0.001(3) -0.020(3)
C26 0.048(4) 0.066(5) 0.047(4) -0.006(4) -0.012(3) -0.029(4)
C27 0.069(6) 0.077(6) 0.102(8) -0.032(6) 0.002(6) -0.035(5)
C28 0.094(9) 0.096(8) 0.141(11) -0.039(8) -0.016(8) -0.061(7)
C30 0.044(5) 0.112(8) 0.091(7) -0.037(6) 0.003(5) -0.041(5)
C31 0.058(5) 0.079(6) 0.056(5) -0.016(4) -0.006(4) -0.034(5)
C32 0.047(4) 0.065(5) 0.038(4) -0.004(3) 0.000(3) -0.022(4)
C33 0.061(5) 0.060(5) 0.036(4) 0.005(3) -0.001(4) -0.023(4)
C34 0.049(4) 0.054(4) 0.046(4) 0.003(4) -0.005(3) -0.010(4)
C35 0.045(4) 0.046(4) 0.036(4) -0.005(3) 0.002(3) -0.014(3)
C36 0.051(4) 0.064(5) 0.036(4) 0.004(3) 0.001(3) -0.020(4)
C37 0.046(4) 0.059(5) 0.045(4) -0.001(4) -0.003(3) -0.016(4)
C38 0.047(4) 0.060(5) 0.035(4) -0.003(3) -0.002(3) -0.021(4)
C39 0.062(5) 0.066(5) 0.050(5) -0.019(4) -0.002(4) -0.028(4)
C40 0.048(4) 0.064(5) 0.058(5) -0.019(4) -0.012(4) -0.021(4)
C41 0.042(4) 0.053(4) 0.054(5) -0.016(4) 0.001(3) -0.014(3)
C42 0.060(5) 0.079(6) 0.062(5) -0.031(5) -0.004(4) -0.024(5)
C43 0.050(5) 0.069(5) 0.054(5) -0.023(4) -0.015(4) -0.009(4)
C44 0.037(4) 0.057(4) 0.034(4) 0.000(3) -0.002(3) -0.012(3)
C45 0.045(4) 0.066(5) 0.047(4) 0.000(4) -0.010(3) -0.026(4)
C46 0.055(5) 0.078(6) 0.045(4) 0.000(4) -0.007(4) -0.035(4)
C47 0.050(4) 0.059(5) 0.036(4) -0.001(3) -0.003(3) -0.018(4)
C48 0.054(5) 0.076(5) 0.046(4) -0.005(4) -0.011(4) -0.033(4)
C49 0.055(5) 0.074(5) 0.048(4) -0.004(4) -0.004(4) -0.032(4)
C50 0.054(5) 0.050(4) 0.045(4) 0.000(3) -0.011(4) -0.017(4)
C51 0.058(6) 0.082(6) 0.064(6) -0.007(5) -0.008(5) -0.020(5)
C52 0.053(6) 0.104(9) 0.097(9) -0.012(7) -0.011(6) -0.015(6)
C53 0.067(7) 0.085(7) 0.085(8) 0.010(6) -0.033(6) -0.015(6)
C54 0.088(7) 0.061(5) 0.059(6) 0.009(4) -0.026(5) -0.022(5)
C55 0.080(6) 0.052(4) 0.051(5) -0.003(4) -0.012(4) -0.033(4)
C56 0.080(6) 0.067(5) 0.044(5) -0.005(4) 0.001(4) -0.037(5)
C57 0.104(9) 0.076(6) 0.059(6) 0.008(5) -0.005(6) -0.047(6)
C58 0.090(8) 0.142(11) 0.061(7) -0.001(7) 0.012(6) -0.069(8)
C59 0.069(7) 0.153(12) 0.076(8) -0.025(8) 0.001(6) -0.047(8)
C60 0.066(6) 0.110(8) 0.058(6) 0.009(5) -0.007(5) -0.036(6)
C61 0.058(5) 0.067(5) 0.047(5) 0.000(4) -0.006(4) -0.029(4)
C62 0.055(5) 0.074(6) 0.081(7) -0.037(5) 0.003(5) -0.027(5)
C63 0.067(6) 0.090(7) 0.069(6) -0.029(6) 0.012(5) -0.028(5)
C64 0.080(8) 0.130(11) 0.086(8) -0.039(8) 0.027(7) -0.035(8)
C65 0.055(6) 0.119(10) 0.127(11) -0.071(9) 0.026(7) -0.018(7)
C66 0.052(6) 0.080(7) 0.132(11) -0.043(7) -0.002(6) -0.011(5)
C67 0.057(5) 0.060(5) 0.100(8) -0.030(5) -0.009(5) -0.012(4)
C68 0.057(5) 0.051(5) 0.089(7) -0.019(5) -0.016(5) -0.017(4)
C69 0.077(7) 0.049(5) 0.131(11) -0.015(6) -0.017(7) -0.013(5)
C70 0.101(9) 0.055(6) 0.135(12) 0.015(7) -0.050(9) -0.017(6)
C71 0.093(8) 0.086(7) 0.087(8) 0.013(6) -0.017(6) -0.048(7)
C72 0.062(6) 0.071(6) 0.071(6) -0.003(5) -0.009(5) -0.024(5)
C73 0.056(5) 0.055(5) 0.078(6) -0.011(4) -0.014(5) -0.018(4)
N1 0.048(4) 0.049(3) 0.045(4) -0.003(3) -0.008(3) -0.018(3)
N2 0.054(4) 0.059(4) 0.065(5) -0.019(3) -0.001(3) -0.020(3)
N3 0.063(4) 0.052(4) 0.049(4) -0.001(3) 0.002(3) -0.029(3)
N4 0.066(5) 0.057(4) 0.066(5) -0.022(4) 0.001(4) -0.025(4)
N5 0.038(3) 0.051(3) 0.041(3) -0.005(3) -0.004(2) -0.024(3)
N6 0.047(3) 0.060(4) 0.026(3) -0.006(3) -0.003(2) -0.025(3)
N7 0.052(4) 0.070(4) 0.034(3) -0.005(3) 0.003(3) -0.032(3)
N8 0.057(4) 0.074(4) 0.038(3) -0.009(3) -0.003(3) -0.034(4)
N9 0.036(3) 0.069(4) 0.037(3) 0.000(3) 0.004(3) -0.013(3)
N10 0.045(4) 0.067(4) 0.063(5) -0.015(4) -0.002(3) -0.012(3)
N11 0.050(4) 0.068(4) 0.045(4) 0.007(3) -0.007(3) -0.023(3)
F1 0.120(6) 0.133(6) 0.079(4) 0.006(4) -0.048(4) -0.021(5)
F2 0.168(7) 0.109(5) 0.092(5) -0.059(4) -0.006(5) -0.033(5)
F3 0.056(4) 0.145(6) 0.125(6) -0.001(5) 0.020(4) -0.036(4)
F4 0.157(7) 0.097(5) 0.159(7) -0.031(5) 0.030(6) -0.094(5)
F5 0.118(6) 0.090(5) 0.215(10) -0.030(6) -0.009(6) -0.028(5)
F6 0.135(7) 0.119(6) 0.144(7) -0.049(5) 0.031(6) -0.046(5)
F7 0.135(7) 0.185(9) 0.213(11) -0.012(8) -0.087(7) -0.075(7)
F8 0.163(8) 0.138(7) 0.235(11) 0.026(7) -0.128(8) -0.083(7)
F9 0.156(8) 0.139(7) 0.093(6) 0.004(5) 0.022(5) -0.046(6)
F10 0.152(8) 0.174(9) 0.118(7) 0.043(6) 0.000(6) -0.072(7)
P1 0.0590(14) 0.0797(17) 0.0705(16) 0.0038(13) -0.0168(12) -0.0267(13)
Ir1 0.03643(16) 0.04645(17) 0.03249(15) -0.00561(10) -0.00122(10) -0.01848(12)
C12 0.100(9) 0.095(8) 0.086(8) -0.006(6) 0.005(7) -0.066(7)
C29 0.055(6) 0.124(10) 0.130(11) -0.017(8) -0.012(6) -0.053(7)
O1W 0.083(5) 0.072(4) 0.119(6) -0.049(4) -0.014(4) -0.029(4)
O2W 0.270(15) 0.147(9) 0.118(8) 0.100(7) -0.113(9) -0.132(10)
O3W 0.148(10) 0.268(14) 0.056(5) -0.067(7) -0.005(6) -0.040(9)
O4W 0.31(2) 0.31(2) 0.210(15) 0.115(14) -0.186(16) -0.193(18)

loop_
_atom_type_symbol
_atom_type_description
_atom_type_scat_dispersion_real
_atom_type_scat_dispersion_imag
_atom_type_scat_source
C C 0.0033 0.0016 'International Tables Vol C Tables 4.2.6.8 and 6.1.1.4'
H H 0.0000 0.0000 'International Tables Vol C Tables 4.2.6.8 and 6.1.1.4'
N N 0.0061 0.0033 'International Tables Vol C Tables 4.2.6.8 and 6.1.1.4'
F F 0.0171 0.0103 'International Tables Vol C Tables 4.2.6.8 and 6.1.1.4'
P P 0.1023 0.0942 'International Tables Vol C Tables 4.2.6.8 and 6.1.1.4'
Ir Ir -1.4442 7.9887 'International Tables Vol C Tables 4.2.6.8 and 6.1.1.4'
O O 0.0106 0.0060 'International Tables Vol C Tables 4.2.6.8 and 6.1.1.4'
Cl Cl 0.1484 0.1585 'International Tables Vol C Tables 4.2.6.8 and 6.1.1.4'

loop_
_geom_angle_atom_site_label_1
_geom_angle_atom_site_label_2
_geom_angle_atom_site_label_3
_geom_angle
C2 C1 C6 117.2(7)
C2 C1 Ir1 128.7(6)
C6 C1 Ir1 114.1(5)
C1 C2 C3 120.5(9)
C1 C2 H2 119.8
C3 C2 H2 119.8
F1 C3 C4 116.4(9)
F1 C3 C2 121.7(10)
C4 C3 C2 121.9(9)
C5 C4 C3 117.4(9)
C5 C4 H4 121.3
C3 C4 H4 121.3
C6 C5 F2 120.6(10)
C6 C5 C4 120.2(10)
F2 C5 C4 119.2(10)
C5 C6 C1 122.8(8)
C5 C6 N2 122.2(8)
C1 C6 N2 114.9(6)
C8 C7 N2 108.1(10)
C8 C7 H7 126.0
N2 C7 H7 126.0
C7 C8 C9 106.3(9)
C7 C8 H8 126.8
C9 C8 H8 126.8
N1 C9 C8 111.5(9)
N1 C9 H9 124.3
C8 C9 H9 124.3
C15 C10 C11 116.8(7)
C15 C10 Ir1 115.3(6)
C11 C10 Ir1 127.8(6)
C10 C11 C13 118.0(9)
C10 C11 H11 121.0
C13 C11 H11 121.0
F3 C13 C12 120.5(11)
F3 C13 C11 116.5(11)
C12 C13 C11 123.0(10)
C12 C14 F4 117.6(10)
C12 C14 C15 121.8(10)
F4 C14 C15 120.4(10)
C10 C15 C14 123.0(8)
C10 C15 N4 113.4(7)
C14 C15 N4 123.6(8)
N4 C16 C17 106.3(10)
N4 C16 H16 126.9
C17 C16 H16 126.9
C18 C17 C16 106.2(9)
C18 C17 H17 126.9
C16 C17 H17 126.9
N3 C18 C17 112.2(9)
N3 C18 H18 123.9
C17 C18 H18 123.9
N5 C19 C20 121.6(8)
N5 C19 H19 119.2
C20 C19 H19 119.2
C21 C20 C19 119.9(8)
C21 C20 H20 120.0
C19 C20 H20 120.0
C22 C21 C20 119.2(8)
C22 C21 H21 120.4
C20 C21 H21 120.4
C21 C22 C23 118.7(8)
C21 C22 H22 120.6
C23 C22 H22 120.6
N5 C23 C22 122.3(7)
N5 C23 C24 112.3(6)
C22 C23 C24 125.4(7)
N7 C24 N6 108.3(6)
N7 C24 C23 130.6(7)
N6 C24 C23 121.1(6)
N8 C25 N6 112.2(7)
N8 C25 C26 121.0(7)
N6 C25 C26 126.7(7)
C31 C26 C27 118.4(8)
C31 C26 C25 122.5(7)
C27 C26 C25 119.0(8)
C28 C27 C26 121.3(10)
C28 C27 H27 119.4
C26 C27 H27 119.4
C27 C28 C29 118.7(10)
C27 C28 H28 120.6
C29 C28 H28 120.6
C29 C30 C31 118.8(10)
C29 C30 H30 120.6
C31 C30 H30 120.6
C26 C31 C30 121.4(9)
C26 C31 H31 119.3
C30 C31 H31 119.3
C33 C32 C37 120.8(7)
C33 C32 N7 119.6(7)
C37 C32 N7 119.7(7)
C34 C33 C32 120.2(7)
C34 C33 H33 119.9
C32 C33 H33 119.9
C33 C34 C35 120.5(7)
C33 C34 H34 119.8
C35 C34 H34 119.8
N9 C35 C36 121.8(6)
N9 C35 C34 120.2(7)
C36 C35 C34 118.0(7)
C37 C36 C35 121.7(7)
C37 C36 H36 119.1
C35 C36 H36 119.1
C36 C37 C32 118.8(7)
C36 C37 H37 120.6
C32 C37 H37 120.6
C43 C38 C39 121.0(7)
C43 C38 N9 118.5(7)
C39 C38 N9 120.5(7)
C38 C39 C40 118.7(8)
C38 C39 H39 120.6
C40 C39 H39 120.6
C41 C40 C39 120.9(7)
C41 C40 H40 119.6
C39 C40 H40 119.6
C40 C41 C42 119.4(7)
C40 C41 N10 120.6(7)
C42 C41 N10 120.0(7)
C43 C42 C41 119.9(8)
C43 C42 H42 120.0
C41 C42 H42 120.0
C38 C43 C42 120.1(8)
C38 C43 H43 120.0
C42 C43 H43 120.0
C45 C44 C49 121.2(7)
C45 C44 N9 118.0(7)
C49 C44 N9 120.8(7)
C44 C45 C46 120.4(7)
C44 C45 H45 119.8
C46 C45 H45 119.8
C47 C46 C45 119.0(8)
C47 C46 H46 120.5
C45 C46 H46 120.5
C46 C47 C48 120.6(7)
C46 C47 N11 118.7(8)
C48 C47 N11 120.7(7)
C47 C48 C49 120.4(7)
C47 C48 H48 119.8
C49 C48 H48 119.8
C44 C49 C48 118.5(8)
C44 C49 H49 120.8
C48 C49 H49 120.8
N11 C50 C51 129.7(8)
N11 C50 C55 108.6(8)
C51 C50 C55 121.7(8)
C52 C51 C50 117.5(10)
C52 C51 H51 121.3
C50 C51 H51 121.3
C51 C52 C53 122.2(11)
C51 C52 H52 118.9
C53 C52 H52 118.9
C54 C53 C52 120.6(9)
C54 C53 H53 119.7
C52 C53 H53 119.7
C53 C54 C55 119.1(9)
C53 C54 H54 120.5
C55 C54 H54 120.5
C50 C55 C54 118.8(9)
C50 C55 C56 107.8(7)
C54 C55 C56 133.3(9)
C57 C56 C61 118.8(9)
C57 C56 C55 134.6(9)
C61 C56 C55 106.6(8)
C58 C57 C56 120.2(10)
C58 C57 H57 119.9
C56 C57 H57 119.9
C57 C58 C59 121.0(10)
C57 C58 H58 119.5
C59 C58 H58 119.5
C58 C59 C60 120.1(11)
C58 C59 H59 120.0
C60 C59 H59 120.0
C61 C60 C59 119.6(10)
C61 C60 H60 120.2
C59 C60 H60 120.2
C60 C61 C56 120.4(9)
C60 C61 N11 131.5(8)
C56 C61 N11 108.1(8)
C63 C62 N10 130.3(9)
C63 C62 C67 122.5(9)
N10 C62 C67 107.1(9)
C62 C63 C64 116.5(11)
C62 C63 H63 121.8
C64 C63 H63 121.8
C63 C64 C65 124.8(13)
C63 C64 H64 117.6
C65 C64 H64 117.6
C66 C65 C64 117.8(10)
C66 C65 H65 121.1
C64 C65 H65 121.1
C65 C66 C67 120.6(11)
C65 C66 H66 119.7
C67 C66 H66 119.7
C66 C67 C62 117.7(11)
C66 C67 C68 134.5(10)
C62 C67 C68 107.8(8)
C69 C68 C67 133.6(10)
C69 C68 C73 118.4(11)
C67 C68 C73 107.9(8)
C70 C69 C68 119.4(11)
C70 C69 H69 120.3
C68 C69 H69 120.3
C69 C70 C71 122.2(11)
C69 C70 H70 118.9
C71 C70 H70 118.9
C72 C71 C70 119.1(12)
C72 C71 H71 120.5
C70 C71 H71 120.5
C73 C72 C71 118.3(10)
C73 C72 H72 120.9
C71 C72 H72 120.8
C72 C73 N10 130.4(8)
C72 C73 C68 122.6(9)
N10 C73 C68 107.0(9)
C9 N1 N2 106.2(7)
C9 N1 Ir1 140.1(6)
N2 N1 Ir1 113.4(5)
C7 N2 N1 107.7(8)
C7 N2 C6 136.9(8)
N1 N2 C6 115.4(6)
C18 N3 N4 104.7(7)
C18 N3 Ir1 139.5(6)
N4 N3 Ir1 114.5(5)
C16 N4 N3 110.6(8)
C16 N4 C15 133.5(8)
N3 N4 C15 115.8(6)
C23 N5 C19 118.2(6)
C23 N5 Ir1 118.1(5)
C19 N5 Ir1 123.8(5)
C24 N6 C25 104.6(6)
C24 N6 Ir1 111.5(4)
C25 N6 Ir1 141.5(5)
C24 N7 N8 111.0(6)
C24 N7 C32 129.4(7)
N8 N7 C32 119.0(6)
C25 N8 N7 103.8(6)
C35 N9 C38 121.2(6)
C35 N9 C44 122.5(6)
C38 N9 C44 115.4(6)
C73 N10 C62 110.1(7)
C73 N10 C41 124.3(7)
C62 N10 C41 125.5(8)
C50 N11 C61 108.9(6)
C50 N11 C47 126.1(7)
C61 N11 C47 124.9(7)
F8 P1 F7 176.3(7)
F8 P1 F5 86.6(6)
F7 P1 F5 91.9(6)
F8 P1 F9 89.1(6)
F7 P1 F9 87.6(6)
F5 P1 F9 89.0(5)
F8 P1 F10 93.6(6)
F7 P1 F10 89.6(6)
F5 P1 F10 88.0(6)
F9 P1 F10 175.8(6)
F8 P1 F6 92.4(6)
F7 P1 F6 89.1(6)
F5 P1 F6 178.5(6)
F9 P1 F6 89.8(5)
F10 P1 F6 93.2(5)
C1 Ir1 C10 85.9(3)
C1 Ir1 N3 96.2(3)
C10 Ir1 N3 80.7(3)
C1 Ir1 N1 81.7(3)
C10 Ir1 N1 92.8(3)
N3 Ir1 N1 173.3(3)
C1 Ir1 N5 96.0(3)
C10 Ir1 N5 176.0(3)
N3 Ir1 N5 95.7(3)
N1 Ir1 N5 90.9(2)
C1 Ir1 N6 172.1(3)
C10 Ir1 N6 102.0(3)
N3 Ir1 N6 85.0(3)
N1 Ir1 N6 97.9(2)
N5 Ir1 N6 76.1(2)
C14 C12 C13 117.3(10)
C14 C12 H12 121.4
C13 C12 H12 121.3
C30 C29 C28 121.2(10)
C30 C29 H29 119.4
C28 C29 H29 119.4

loop_
_geom_bond_atom_site_label_1
_geom_bond_atom_site_label_2
_geom_bond_distance
C1 C2 1.357(10)
C1 C6 1.402(11)
C1 Ir1 2.000(7)
C2 C3 1.387(13)
C2 H2 0.9300
C3 F1 1.313(11)
C3 C4 1.389(16)
C4 C5 1.382(15)
C4 H4 0.9300
C5 C6 1.355(12)
C5 F2 1.359(12)
C6 N2 1.444(10)
C7 C8 1.352(16)
C7 N2 1.368(11)
C7 H7 0.9300
C8 C9 1.364(14)
C8 H8 0.9300
C9 N1 1.312(10)
C9 H9 0.9300
C10 C15 1.375(11)
C10 C11 1.397(10)
C10 Ir1 2.008(7)
C11 C13 1.421(14)
C11 H11 0.9300
C13 F3 1.366(12)
C13 C12 1.377(16)
C14 C12 1.325(15)
C14 F4 1.350(12)
C14 C15 1.381(13)
C15 N4 1.464(11)
C16 N4 1.330(11)
C16 C17 1.361(15)
C16 H16 0.9300
C17 C18 1.332(14)
C17 H17 0.9300
C18 N3 1.305(10)
C18 H18 0.9300
C19 N5 1.336(10)
C19 C20 1.372(12)
C19 H19 0.9300
C20 C21 1.355(13)
C20 H20 0.9300
C21 C22 1.351(12)
C21 H21 0.9300
C22 C23 1.390(10)
C22 H22 0.9300
C23 N5 1.327(9)
C23 C24 1.465(10)
C24 N7 1.326(9)
C24 N6 1.340(9)
C25 N8 1.313(9)
C25 N6 1.381(9)
C25 C26 1.459(11)
C26 C31 1.374(11)
C26 C27 1.393(12)
C27 C28 1.350(15)
C27 H27 0.9300
C28 C29 1.420(17)
C28 H28 0.9300
C30 C29 1.341(15)
C30 C31 1.393(12)
C30 H30 0.9300
C31 H31 0.9300
C32 C33 1.370(11)
C32 C37 1.392(11)
C32 N7 1.458(9)
C33 C34 1.367(11)
C33 H33 0.9300
C34 C35 1.398(10)
C34 H34 0.9300
C35 N9 1.383(9)
C35 C36 1.396(10)
C36 C37 1.360(11)
C36 H36 0.9300
C37 H37 0.9300
C38 C43 1.374(11)
C38 C39 1.387(11)
C38 N9 1.433(9)
C39 C40 1.388(11)
C39 H39 0.9300
C40 C41 1.379(11)
C40 H40 0.9300
C41 C42 1.398(12)
C41 N10 1.422(10)
C42 C43 1.376(12)
C42 H42 0.9300
C43 H43 0.9300
C44 C45 1.365(11)
C44 C49 1.393(11)
C44 N9 1.445(9)
C45 C46 1.395(11)
C45 H45 0.9300
C46 C47 1.384(11)
C46 H46 0.9300
C47 C48 1.385(11)
C47 N11 1.443(9)
C48 C49 1.393(11)
C48 H48 0.9300
C49 H49 0.9300
C50 N11 1.370(10)
C50 C51 1.379(13)
C50 C55 1.383(11)
C51 C52 1.363(13)
C51 H51 0.9300
C52 C53 1.374(16)
C52 H52 0.9300
C53 C54 1.350(15)
C53 H53 0.9300
C54 C55 1.408(12)
C54 H54 0.9300
C55 C56 1.432(13)
C56 C57 1.386(13)
C56 C61 1.391(11)
C57 C58 1.347(15)
C57 H57 0.9300
C58 C59 1.367(16)
C58 H58 0.9300
C59 C60 1.373(15)
C59 H59 0.9300
C60 C61 1.367(13)
C60 H60 0.9300
C61 N11 1.399(11)
C62 C63 1.346(14)
C62 N10 1.411(11)
C62 C67 1.419(13)
C63 C64 1.369(14)
C63 H63 0.9300
C64 C65 1.371(18)
C64 H64 0.9300
C65 C66 1.370(18)
C65 H65 0.9300
C66 C67 1.396(14)
C66 H66 0.9300
C67 C68 1.428(15)
C68 C69 1.373(15)
C68 C73 1.427(12)
C69 C70 1.355(18)
C69 H69 0.9300
C70 C71 1.406(17)
C70 H70 0.9300
C71 C72 1.396(14)
C71 H71 0.9300
C72 C73 1.347(13)
C72 H72 0.9300
C73 N10 1.397(12)
N1 N2 1.389(9)
N1 Ir1 2.024(6)
N3 N4 1.356(10)
N3 Ir1 2.011(7)
N5 Ir1 2.150(6)
N6 Ir1 2.176(5)
N7 N8 1.364(9)
F5 P1 1.548(8)
F6 P1 1.571(8)
F7 P1 1.544(8)
F8 P1 1.515(8)
F9 P1 1.547(8)
F10 P1 1.559(8)
C12 H12 0.9300
C29 H29 0.9300

loop_
_geom_torsion_atom_site_label_1
_geom_torsion_atom_site_label_2
_geom_torsion_atom_site_label_3
_geom_torsion_atom_site_label_4
_geom_torsion
C6 C1 C2 C3 -1.0(13)
Ir1 C1 C2 C3 -178.7(7)
C1 C2 C3 F1 -179.6(9)
C1 C2 C3 C4 0.7(16)
F1 C3 C4 C5 -180.0(10)
C2 C3 C4 C5 -0.2(17)
C3 C4 C5 C6 0.1(17)
C3 C4 C5 F2 -179.4(10)
F2 C5 C6 C1 179.0(9)
C4 C5 C6 C1 -0.5(16)
F2 C5 C6 N2 -4.0(15)
C4 C5 C6 N2 176.4(9)
C2 C1 C6 C5 0.9(13)
Ir1 C1 C6 C5 179.0(8)
C2 C1 C6 N2 -176.2(7)
Ir1 C1 C6 N2 1.8(9)
N2 C7 C8 C9 0.0(14)
C7 C8 C9 N1 -2.6(13)
C15 C10 C11 C13 3.1(12)
Ir1 C10 C11 C13 179.0(6)
C10 C11 C13 F3 177.5(8)
C10 C11 C13 C12 -2.2(15)
C11 C10 C15 C14 -2.7(12)
Ir1 C10 C15 C14 -179.1(7)
C11 C10 C15 N4 177.5(7)
Ir1 C10 C15 N4 1.1(9)
C12 C14 C15 C10 1.1(16)
F4 C14 C15 C10 176.9(9)
C12 C14 C15 N4 -179.2(10)
F4 C14 C15 N4 -3.4(15)
N4 C16 C17 C18 1.6(14)
C16 C17 C18 N3 -1.7(14)
N5 C19 C20 C21 -0.2(14)
C19 C20 C21 C22 0.1(15)
C20 C21 C22 C23 -0.2(14)
C21 C22 C23 N5 0.4(12)
C21 C22 C23 C24 -179.4(8)
N5 C23 C24 N7 170.1(8)
C22 C23 C24 N7 -10.1(13)
N5 C23 C24 N6 -7.7(10)
C22 C23 C24 N6 172.1(7)
N8 C25 C26 C31 140.9(8)
N6 C25 C26 C31 -41.3(12)
N8 C25 C26 C27 -35.1(12)
N6 C25 C26 C27 142.7(9)
C31 C26 C27 C28 3.3(16)
C25 C26 C27 C28 179.5(10)
C26 C27 C28 C29 -0.4(19)
C27 C26 C31 C30 -5.0(14)
C25 C26 C31 C30 178.9(8)
C29 C30 C31 C26 3.8(16)
C37 C32 C33 C34 1.4(14)
N7 C32 C33 C34 -179.8(8)
C32 C33 C34 C35 -2.3(14)
C33 C34 C35 N9 -177.3(8)
C33 C34 C35 C36 3.3(13)
N9 C35 C36 C37 177.1(8)
C34 C35 C36 C37 -3.6(13)
C35 C36 C37 C32 2.8(13)
C33 C32 C37 C36 -1.6(13)
N7 C32 C37 C36 179.6(8)
C43 C38 C39 C40 1.4(13)
N9 C38 C39 C40 -178.2(8)
C38 C39 C40 C41 0.5(14)
C39 C40 C41 C42 -2.3(14)
C39 C40 C41 N10 175.7(8)
C40 C41 C42 C43 2.2(14)
N10 C41 C42 C43 -175.8(9)
C39 C38 C43 C42 -1.5(14)
N9 C38 C43 C42 178.1(8)
C41 C42 C43 C38 -0.3(15)
C49 C44 C45 C46 -0.6(12)
N9 C44 C45 C46 -179.2(7)
C44 C45 C46 C47 -0.7(13)
C45 C46 C47 C48 1.5(13)
C45 C46 C47 N11 -178.3(8)
C46 C47 C48 C49 -0.9(13)
N11 C47 C48 C49 178.9(8)
C45 C44 C49 C48 1.2(12)
N9 C44 C49 C48 179.7(7)
C47 C48 C49 C44 -0.4(13)
N11 C50 C51 C52 177.7(10)
C55 C50 C51 C52 -2.2(15)
C50 C51 C52 C53 0.9(18)
C51 C52 C53 C54 -1(2)
C52 C53 C54 C55 2.5(18)
N11 C50 C55 C54 -176.3(8)
C51 C50 C55 C54 3.6(14)
N11 C50 C55 C56 1.0(10)
C51 C50 C55 C56 -179.0(9)
C53 C54 C55 C50 -3.7(15)
C53 C54 C55 C56 179.8(11)
C50 C55 C56 C57 -178.8(11)
C54 C55 C56 C57 -2.0(19)
C50 C55 C56 C61 -1.2(10)
C54 C55 C56 C61 175.6(10)
C61 C56 C57 C58 0.9(16)
C55 C56 C57 C58 178.2(11)
C56 C57 C58 C59 -2(2)
C57 C58 C59 C60 2(2)
C58 C59 C60 C61 -1(2)
C59 C60 C61 C56 -0.7(17)
C59 C60 C61 N11 -178.5(11)
C57 C56 C61 C60 0.7(15)
C55 C56 C61 C60 -177.3(9)
C57 C56 C61 N11 179.0(9)
C55 C56 C61 N11 1.0(10)
N10 C62 C63 C64 -179.8(10)
C67 C62 C63 C64 -2.6(16)
C62 C63 C64 C65 3(2)
C63 C64 C65 C66 -1(2)
C64 C65 C66 C67 -0.5(19)
C65 C66 C67 C62 0.4(17)
C65 C66 C67 C68 -179.0(12)
C63 C62 C67 C66 1.2(15)
N10 C62 C67 C66 178.9(9)
C63 C62 C67 C68 -179.2(9)
N10 C62 C67 C68 -1.5(11)
C66 C67 C68 C69 0(2)
C62 C67 C68 C69 -179.4(11)
C66 C67 C68 C73 -179.5(11)
C62 C67 C68 C73 1.0(11)
C67 C68 C69 C70 179.6(12)
C73 C68 C69 C70 -0.9(16)
C68 C69 C70 C71 -2(2)
C69 C70 C71 C72 3.1(19)
C70 C71 C72 C73 -2.0(17)
C71 C72 C73 N10 -178.3(10)
C71 C72 C73 C68 -0.4(15)
C69 C68 C73 C72 1.9(15)
C67 C68 C73 C72 -178.5(9)
C69 C68 C73 N10 -179.8(9)
C67 C68 C73 N10 -0.2(11)
C8 C9 N1 N2 4.1(11)
C8 C9 N1 Ir1 -169.1(8)
C8 C7 N2 N1 2.4(12)
C8 C7 N2 C6 -179.1(10)
C9 N1 N2 C7 -4.0(10)
Ir1 N1 N2 C7 171.3(7)
C9 N1 N2 C6 177.2(7)
Ir1 N1 N2 C6 -7.6(8)
C5 C6 N2 C7 8.3(17)
C1 C6 N2 C7 -174.6(11)
C5 C6 N2 N1 -173.3(8)
C1 C6 N2 N1 3.9(10)
C17 C18 N3 N4 1.0(11)
C17 C18 N3 Ir1 166.5(8)
C17 C16 N4 N3 -1.0(12)
C17 C16 N4 C15 -177.1(10)
C18 N3 N4 C16 0.1(10)
Ir1 N3 N4 C16 -169.7(7)
C18 N3 N4 C15 176.9(7)
Ir1 N3 N4 C15 7.1(9)
C10 C15 N4 C16 170.4(10)
C14 C15 N4 C16 -9.3(16)
C10 C15 N4 N3 -5.4(10)
C14 C15 N4 N3 174.8(8)
C22 C23 N5 C19 -0.4(11)
C24 C23 N5 C19 179.4(7)
C22 C23 N5 Ir1 179.8(6)
C24 C23 N5 Ir1 -0.4(8)
C20 C19 N5 C23 0.3(12)
C20 C19 N5 Ir1 -180.0(7)
N7 C24 N6 C25 -0.3(8)
C23 C24 N6 C25 178.0(7)
N7 C24 N6 Ir1 -166.9(5)
C23 C24 N6 Ir1 11.4(9)
N8 C25 N6 C24 0.3(9)
C26 C25 N6 C24 -177.7(7)
N8 C25 N6 Ir1 160.0(6)
C26 C25 N6 Ir1 -18.0(13)
N6 C24 N7 N8 0.2(9)
C23 C24 N7 N8 -177.9(7)
N6 C24 N7 C32 171.4(7)
C23 C24 N7 C32 -6.6(14)
C33 C32 N7 C24 -63.4(12)
C37 C32 N7 C24 115.3(9)
C33 C32 N7 N8 107.3(9)
C37 C32 N7 N8 -74.0(10)
N6 C25 N8 N7 -0.2(9)
C26 C25 N8 N7 178.0(7)
C24 N7 N8 C25 0.0(9)
C32 N7 N8 C25 -172.3(7)
C36 C35 N9 C38 178.4(8)
C34 C35 N9 C38 -0.9(12)
C36 C35 N9 C44 9.9(12)
C34 C35 N9 C44 -169.4(8)
C43 C38 N9 C35 -109.9(9)
C39 C38 N9 C35 69.8(11)
C43 C38 N9 C44 59.4(11)
C39 C38 N9 C44 -120.9(9)
C45 C44 N9 C35 -120.6(9)
C49 C44 N9 C35 60.9(11)
C45 C44 N9 C38 70.3(10)
C49 C44 N9 C38 -108.3(9)
C72 C73 N10 C62 177.4(10)
C68 C73 N10 C62 -0.7(10)
C72 C73 N10 C41 2.2(16)
C68 C73 N10 C41 -175.9(8)
C63 C62 N10 C73 178.9(11)
C67 C62 N10 C73 1.4(10)
C63 C62 N10 C41 -6.0(16)
C67 C62 N10 C41 176.5(8)
C40 C41 N10 C73 -56.1(13)
C42 C41 N10 C73 121.9(10)
C40 C41 N10 C62 129.5(9)
C42 C41 N10 C62 -52.5(13)
C51 C50 N11 C61 179.6(10)
C55 C50 N11 C61 -0.4(10)
C51 C50 N11 C47 3.3(15)
C55 C50 N11 C47 -176.7(8)
C60 C61 N11 C50 177.7(11)
C56 C61 N11 C50 -0.4(10)
C60 C61 N11 C47 -6.0(16)
C56 C61 N11 C47 176.0(8)
C46 C47 N11 C50 129.5(9)
C48 C47 N11 C50 -50.4(12)
C46 C47 N11 C61 -46.3(12)
C48 C47 N11 C61 133.9(9)
C2 C1 Ir1 C10 -93.4(8)
C6 C1 Ir1 C10 88.9(6)
C2 C1 Ir1 N3 -13.2(8)
C6 C1 Ir1 N3 169.0(6)
C2 C1 Ir1 N1 173.2(8)
C6 C1 Ir1 N1 -4.6(6)
C2 C1 Ir1 N5 83.2(8)
C6 C1 Ir1 N5 -94.6(6)
C2 C1 Ir1 N6 85(2)
C6 C1 Ir1 N6 -92.5(19)
C15 C10 Ir1 C1 99.0(6)
C11 C10 Ir1 C1 -76.9(7)
C15 C10 Ir1 N3 2.0(6)
C11 C10 Ir1 N3 -173.9(7)
C15 C10 Ir1 N1 -179.6(6)
C11 C10 Ir1 N1 4.5(7)
C15 C10 Ir1 N5 -20(4)
C11 C10 Ir1 N5 164(3)
C15 C10 Ir1 N6 -80.8(6)
C11 C10 Ir1 N6 103.3(7)
C18 N3 Ir1 C1 105.6(10)
N4 N3 Ir1 C1 -89.8(6)
C18 N3 Ir1 C10 -169.6(10)
N4 N3 Ir1 C10 -5.0(5)
C18 N3 Ir1 N1 176.9(18)
N4 N3 Ir1 N1 -18(3)
C18 N3 Ir1 N5 8.9(10)
N4 N3 Ir1 N5 173.5(5)
C18 N3 Ir1 N6 -66.6(10)
N4 N3 Ir1 N6 98.0(6)
C9 N1 Ir1 C1 179.5(10)
N2 N1 Ir1 C1 6.7(5)
C9 N1 Ir1 C10 94.1(10)
N2 N1 Ir1 C10 -78.8(5)
C9 N1 Ir1 N3 107(2)
N2 N1 Ir1 N3 -66(2)
C9 N1 Ir1 N5 -84.5(10)
N2 N1 Ir1 N5 102.6(5)
C9 N1 Ir1 N6 -8.4(10)
N2 N1 Ir1 N6 178.7(5)
C23 N5 Ir1 C1 -175.7(5)
C19 N5 Ir1 C1 4.6(6)
C23 N5 Ir1 C10 -57(4)
C19 N5 Ir1 C10 124(3)
C23 N5 Ir1 N3 -78.8(6)
C19 N5 Ir1 N3 101.5(6)
C23 N5 Ir1 N1 102.6(5)
C19 N5 Ir1 N1 -77.2(6)
C23 N5 Ir1 N6 4.6(5)
C19 N5 Ir1 N6 -175.1(7)
C24 N6 Ir1 C1 -10(2)
C25 N6 Ir1 C1 -169.1(17)
C24 N6 Ir1 C10 168.3(5)
C25 N6 Ir1 C10 9.4(8)
C24 N6 Ir1 N3 89.0(5)
C25 N6 Ir1 N3 -69.9(8)
C24 N6 Ir1 N1 -97.0(5)
C25 N6 Ir1 N1 104.1(8)
C24 N6 Ir1 N5 -8.1(5)
C25 N6 Ir1 N5 -167.0(8)
F4 C14 C12 C13 -175.8(10)
C15 C14 C12 C13 0.1(18)
F3 C13 C12 C14 -179.2(10)
C11 C13 C12 C14 0.4(18)
C31 C30 C29 C28 -0.8(19)
C27 C28 C29 C30 -1(2)
